data_4073587
loop_
_publ_author_name
'Menye-Biyogo, Richard'
'Delpech, Fabien'
'Castel, Annie'
'Pimienta, V\'eronique'
'Gornitzka, Heinz'
'Rivi\`ere, Pierre'

_publ_section_title
;
 Ruthenium-Stabilized Low-Coordinate Phosphorus Atoms.p-Cymene Ligand as
 Reactivity Switch
;
_journal_issue 20
_journal_name_full Organometallics
_journal_page_first 5091
_journal_paper_doi 10.1021/om7004854
_journal_volume 26
_journal_year 2007
_chemical_formula_sum 'C53 H81 B F4 P2 Ru'
_chemical_formula_weight 968.00
_chemical_name_systematic
; 
 ? 
;
_space_group_IT_number 2
_symmetry_cell_setting triclinic
_symmetry_space_group_name_Hall '-P 1'
_symmetry_space_group_name_H-M 'P -1'
_atom_sites_solution_hydrogens geom
_atom_sites_solution_primary direct
_atom_sites_solution_secondary difmap
_audit_creation_method SHELXL-97
_cell_angle_alpha 90.854(16)
_cell_angle_beta 95.220(19)
_cell_angle_gamma 99.50(2)
_cell_formula_units_Z 2
_cell_length_a 10.669(11)
_cell_length_b 13.778(13)
_cell_length_c 18.348(18)
_cell_measurement_reflns_used 142
_cell_measurement_temperature 173(2)
_cell_measurement_theta_max 12.273
_cell_measurement_theta_min 2.231
_cell_volume 2648(5)
_computing_cell_refinement 'Bruker SMART'
_computing_data_collection 'Bruker SMART'
_computing_data_reduction 'Bruker SHELXTL'
_computing_molecular_graphics 'Bruker SHELXTL'
_computing_publication_material 'Bruker SHELXTL'
_computing_structure_refinement 'SHELXL-97 (Sheldrick, 1997)'
_computing_structure_solution 'SHELXS-97 (Sheldrick, 1990)'
_diffrn_ambient_temperature 173(2)
_diffrn_measured_fraction_theta_full 0.980
_diffrn_measured_fraction_theta_max 0.980
_diffrn_measurement_device_type 'Bruker CCD detector'
_diffrn_measurement_method 'phi and omega scans'
_diffrn_radiation_monochromator graphite
_diffrn_radiation_source 'fine-focus sealed tube'
_diffrn_radiation_type MoK\a
_diffrn_radiation_wavelength 0.71073
_diffrn_reflns_av_R_equivalents 0.4753
_diffrn_reflns_av_sigmaI/netI 0.9534
_diffrn_reflns_limit_h_max 10
_diffrn_reflns_limit_h_min -9
_diffrn_reflns_limit_k_max 13
_diffrn_reflns_limit_k_min -13
_diffrn_reflns_limit_l_max 17
_diffrn_reflns_limit_l_min -18
_diffrn_reflns_number 9216
_diffrn_reflns_theta_full 20.81
_diffrn_reflns_theta_max 20.81
_diffrn_reflns_theta_min 5.12
_exptl_absorpt_coefficient_mu 0.403
_exptl_absorpt_correction_type none
_exptl_crystal_colour violette
_exptl_crystal_density_diffrn 1.214
_exptl_crystal_density_method 'not measured'
_exptl_crystal_description plate
_exptl_crystal_F_000 1028
_exptl_crystal_size_max 0.02
_exptl_crystal_size_mid 0.1
_exptl_crystal_size_min 0.2
_refine_diff_density_max 0.620
_refine_diff_density_min -0.575
_refine_diff_density_rms 0.100
_refine_ls_extinction_method none
_refine_ls_goodness_of_fit_ref 0.756
_refine_ls_hydrogen_treatment mixed
_refine_ls_matrix_type full
_refine_ls_number_parameters 562
_refine_ls_number_reflns 5434
_refine_ls_number_restraints 556
_refine_ls_restrained_S_all 0.725
_refine_ls_R_factor_all 0.3810
_refine_ls_R_factor_gt 0.1102
_refine_ls_shift/su_max 0.001
_refine_ls_shift/su_mean 0.000
_refine_ls_structure_factor_coef Fsqd
_refine_ls_weighting_details 'calc w=1/[\s^2^(Fo^2^)+(0.0000P)^2^+0.0000P] where P=(Fo^2^+2Fc^2^)/3'
_refine_ls_weighting_scheme calc
_refine_ls_wR_factor_gt 0.1772
_refine_ls_wR_factor_ref 0.2964
_reflns_number_gt 1026
_reflns_number_total 5434
_reflns_threshold_expression >2sigma(I)
_cod_data_source_file om7004854-file003.cif
_cod_data_source_block 3aBF4
_cod_depositor_comments
;
The following automatic conversions were performed:

'_symmetry_cell_setting' value 'Triclinic' changed to 'triclinic'
according to /home/saulius/struct/CIF-dictionaries/cif_core.dic
dictionary named 'cif_core.dic' version 2.4.1 from 2010-06-29.

Automatic conversion script
Id: cif_fix_values 1715 2011-07-08 13:25:40Z adriana 
;
_cod_original_cell_volume 2648(4)
_cod_original_sg_symbol_H-M P-1
_cod_database_code 4073587

loop_
_symmetry_equiv_pos_as_xyz
'x, y, z'
'-x, -y, -z'

loop_
_atom_site_label
_atom_site_type_symbol
_atom_site_fract_x
_atom_site_fract_y
_atom_site_fract_z
_atom_site_U_iso_or_equiv
_atom_site_adp_type
_atom_site_occupancy
_atom_site_symmetry_multiplicity
_atom_site_calc_flag
_atom_site_refinement_flags
Ru1 Ru 0.3688(2) 0.60256(19) 0.31766(15) 0.0327(8) Uani 1 1 d U
P1 P 0.3942(6) 0.5842(5) 0.2024(4) 0.0327(19) Uani 1 1 d U
P2 P 0.3520(6) 0.7722(5) 0.3018(4) 0.0319(18) Uani 1 1 d U
C1 C 0.235(2) 0.4992(18) 0.3764(14) 0.034(3) Uani 1 1 d U
C2 C 0.327(2) 0.4416(19) 0.3552(14) 0.033(3) Uani 1 1 d U
H2 H 0.3003 0.3786 0.3320 0.040 Uiso 1 1 calc R
C3 C 0.460(2) 0.4804(18) 0.3693(14) 0.036(3) Uani 1 1 d U
H3 H 0.5223 0.4501 0.3476 0.044 Uiso 1 1 calc R
C4 C 0.499(2) 0.5640(19) 0.4158(14) 0.036(3) Uani 1 1 d U
C5 C 0.408(2) 0.6152(19) 0.4422(15) 0.035(3) Uani 1 1 d U
H5 H 0.4334 0.6664 0.4784 0.042 Uiso 1 1 calc R
C6 C 0.287(2) 0.5912(18) 0.4158(14) 0.035(3) Uani 1 1 d U
H6 H 0.2316 0.6368 0.4230 0.042 Uiso 1 1 calc R
C7 C 0.090(2) 0.4527(19) 0.3700(15) 0.036(4) Uani 1 1 d U
H7 H 0.0782 0.4023 0.3291 0.043 Uiso 1 1 calc R
C8 C 0.056(2) 0.3963(19) 0.4383(14) 0.041(6) Uani 1 1 d U
H8A H 0.0777 0.4407 0.4815 0.062 Uiso 1 1 calc R
H8B H 0.1046 0.3418 0.4436 0.062 Uiso 1 1 calc R
H8C H -0.0353 0.3702 0.4338 0.062 Uiso 1 1 calc R
C9 C -0.001(2) 0.5184(18) 0.3513(15) 0.042(6) Uani 1 1 d U
H9A H -0.0864 0.4859 0.3601 0.063 Uiso 1 1 calc R
H9B H 0.0011 0.5345 0.2995 0.063 Uiso 1 1 calc R
H9C H 0.0226 0.5789 0.3816 0.063 Uiso 1 1 calc R
C10 C 0.645(2) 0.599(2) 0.4350(16) 0.053(7) Uani 1 1 d U
H10A H 0.6920 0.5753 0.3970 0.079 Uiso 1 1 calc R
H10B H 0.6718 0.5737 0.4824 0.079 Uiso 1 1 calc R
H10C H 0.6630 0.6716 0.4377 0.079 Uiso 1 1 calc R
C11 C 0.433(2) 0.485(2) 0.1490(15) 0.043(4) Uani 1 1 d U
C12 C 0.319(2) 0.401(2) 0.1135(15) 0.042(4) Uani 1 1 d U
C13 C 0.355(3) 0.316(2) 0.0903(15) 0.048(4) Uani 1 1 d U
H13 H 0.2878 0.2674 0.0686 0.057 Uiso 1 1 calc R
C14 C 0.473(3) 0.291(2) 0.0937(16) 0.052(4) Uani 1 1 d U
C15 C 0.576(3) 0.369(2) 0.1190(15) 0.050(4) Uani 1 1 d U
H15 H 0.6618 0.3612 0.1143 0.060 Uiso 1 1 calc R
C16 C 0.551(3) 0.456(2) 0.1502(15) 0.045(4) Uani 1 1 d U
C17 C 0.176(2) 0.425(2) 0.1092(15) 0.039(4) Uani 1 1 d U
C18 C 0.120(2) 0.4147(19) 0.1824(15) 0.038(6) Uani 1 1 d U
H18A H 0.1607 0.4697 0.2155 0.056 Uiso 1 1 calc R
H18B H 0.1349 0.3525 0.2039 0.056 Uiso 1 1 calc R
H18C H 0.0279 0.4153 0.1750 0.056 Uiso 1 1 calc R
C19 C 0.166(2) 0.5204(19) 0.0710(14) 0.042(6) Uani 1 1 d U
H19A H 0.1286 0.5058 0.0204 0.063 Uiso 1 1 calc R
H19B H 0.2508 0.5603 0.0710 0.063 Uiso 1 1 calc R
H19C H 0.1108 0.5569 0.0968 0.063 Uiso 1 1 calc R
C20 C 0.098(2) 0.3462(19) 0.0555(14) 0.050(6) Uani 1 1 d U
H20A H 0.0069 0.3461 0.0585 0.075 Uiso 1 1 calc R
H20B H 0.1185 0.2814 0.0683 0.075 Uiso 1 1 calc R
H20C H 0.1192 0.3608 0.0055 0.075 Uiso 1 1 calc R
C21 C 0.500(3) 0.196(2) 0.0607(19) 0.062(5) Uani 1 1 d U
C22 C 0.385(3) 0.141(2) 0.0118(17) 0.081(8) Uani 1 1 d U
H22A H 0.3495 0.1867 -0.0213 0.121 Uiso 1 1 calc R
H22B H 0.3190 0.1110 0.0426 0.121 Uiso 1 1 calc R
H22C H 0.4122 0.0889 -0.0169 0.121 Uiso 1 1 calc R
C23 C 0.598(3) 0.218(2) 0.0125(18) 0.089(7) Uani 1 1 d U
H23A H 0.6811 0.2336 0.0413 0.134 Uiso 1 1 calc R
H23B H 0.5831 0.2740 -0.0172 0.134 Uiso 1 1 calc R
H23C H 0.5974 0.1603 -0.0197 0.134 Uiso 1 1 calc R
C24 C 0.520(3) 0.132(2) 0.1264(18) 0.077(7) Uani 1 1 d U
H24A H 0.5359 0.0679 0.1093 0.116 Uiso 1 1 calc R
H24B H 0.4442 0.1233 0.1533 0.116 Uiso 1 1 calc R
H24C H 0.5942 0.1643 0.1587 0.116 Uiso 1 1 calc R
C25 C 0.685(2) 0.539(2) 0.1674(16) 0.044(4) Uani 1 1 d U
C26 C 0.797(2) 0.497(2) 0.1490(16) 0.057(6) Uani 1 1 d U
H26A H 0.8750 0.5417 0.1671 0.085 Uiso 1 1 calc R
H26B H 0.7939 0.4880 0.0957 0.085 Uiso 1 1 calc R
H26C H 0.7960 0.4330 0.1719 0.085 Uiso 1 1 calc R
C27 C 0.703(2) 0.5710(19) 0.2481(14) 0.043(6) Uani 1 1 d U
H27A H 0.7277 0.5174 0.2777 0.064 Uiso 1 1 calc R
H27B H 0.6226 0.5871 0.2630 0.064 Uiso 1 1 calc R
H27C H 0.7697 0.6291 0.2555 0.064 Uiso 1 1 calc R
C28 C 0.669(2) 0.629(2) 0.1188(15) 0.047(6) Uani 1 1 d U
H28A H 0.5908 0.6533 0.1287 0.071 Uiso 1 1 calc R
H28B H 0.6639 0.6089 0.0670 0.071 Uiso 1 1 calc R
H28C H 0.7427 0.6814 0.1302 0.071 Uiso 1 1 calc R
C29 C 0.266(2) 0.8041(19) 0.2139(15) 0.041(4) Uani 1 1 d U
C30 C 0.245(2) 0.9091(19) 0.2106(15) 0.043(4) Uani 1 1 d U
H30A H 0.3268 0.9543 0.2217 0.052 Uiso 1 1 calc R
H30B H 0.1865 0.9218 0.2474 0.052 Uiso 1 1 calc R
C31 C 0.183(2) 0.9282(19) 0.1299(15) 0.048(5) Uani 1 1 d U
H31A H 0.1725 0.9981 0.1260 0.058 Uiso 1 1 calc R
H31B H 0.2394 0.9133 0.0928 0.058 Uiso 1 1 calc R
C32 C 0.049(2) 0.8594(19) 0.1163(16) 0.051(5) Uani 1 1 d U
H32A H -0.0080 0.8759 0.1526 0.061 Uiso 1 1 calc R
H32B H 0.0092 0.8696 0.0668 0.061 Uiso 1 1 calc R
C33 C 0.066(2) 0.755(2) 0.1230(15) 0.046(5) Uani 1 1 d U
H33A H 0.1240 0.7396 0.0869 0.055 Uiso 1 1 calc R
H33B H -0.0175 0.7120 0.1111 0.055 Uiso 1 1 calc R
C34 C 0.122(2) 0.7318(19) 0.2010(14) 0.041(5) Uani 1 1 d U
H34A H 0.1303 0.6614 0.2039 0.049 Uiso 1 1 calc R
H34B H 0.0662 0.7473 0.2384 0.049 Uiso 1 1 calc R
C35 C 0.291(2) 0.8235(19) 0.3825(15) 0.043(4) Uani 1 1 d U
C36 C 0.333(2) 0.9392(18) 0.4015(15) 0.044(4) Uani 1 1 d U
H36A H 0.4265 0.9580 0.4032 0.052 Uiso 1 1 calc R
H36B H 0.2930 0.9779 0.3635 0.052 Uiso 1 1 calc R
C37 C 0.289(2) 0.959(2) 0.4732(15) 0.046(4) Uani 1 1 d U
H37A H 0.3149 1.0302 0.4858 0.055 Uiso 1 1 calc R
H37B H 0.3335 0.9225 0.5106 0.055 Uiso 1 1 calc R
C38 C 0.140(2) 0.9305(19) 0.4776(16) 0.050(5) Uani 1 1 d U
H38A H 0.1191 0.9420 0.5281 0.060 Uiso 1 1 calc R
H38B H 0.0941 0.9714 0.4444 0.060 Uiso 1 1 calc R
C39 C 0.101(2) 0.8241(19) 0.4557(15) 0.048(4) Uani 1 1 d U
H39A H 0.0067 0.8071 0.4543 0.058 Uiso 1 1 calc R
H39B H 0.1379 0.7839 0.4936 0.058 Uiso 1 1 calc R
C40 C 0.141(2) 0.797(2) 0.3827(15) 0.047(4) Uani 1 1 d U
H40A H 0.0993 0.8332 0.3438 0.056 Uiso 1 1 calc R
H40B H 0.1131 0.7257 0.3722 0.056 Uiso 1 1 calc R
C41 C 0.514(2) 0.8534(18) 0.2956(15) 0.032(4) Uani 1 1 d U
C42 C 0.566(2) 0.8468(18) 0.2251(14) 0.034(4) Uani 1 1 d U
H42A H 0.5040 0.8639 0.1859 0.041 Uiso 1 1 calc R
H42B H 0.5776 0.7780 0.2156 0.041 Uiso 1 1 calc R
C43 C 0.699(2) 0.9176(17) 0.2214(14) 0.034(4) Uani 1 1 d U
H43A H 0.7339 0.9078 0.1741 0.041 Uiso 1 1 calc R
H43B H 0.6886 0.9873 0.2265 0.041 Uiso 1 1 calc R
C44 C 0.788(2) 0.8910(18) 0.2841(13) 0.033(4) Uani 1 1 d U
H44A H 0.8012 0.8222 0.2769 0.040 Uiso 1 1 calc R
H44B H 0.8720 0.9343 0.2846 0.040 Uiso 1 1 calc R
C45 C 0.735(2) 0.9018(17) 0.3560(14) 0.031(4) Uani 1 1 d U
H45A H 0.7257 0.9714 0.3641 0.037 Uiso 1 1 calc R
H45B H 0.7958 0.8847 0.3958 0.037 Uiso 1 1 calc R
C46 C 0.607(2) 0.8368(17) 0.3595(14) 0.029(4) Uani 1 1 d U
H46A H 0.6178 0.7669 0.3591 0.034 Uiso 1 1 calc R
H46B H 0.5714 0.8512 0.4058 0.034 Uiso 1 1 calc R
C47 C 0.046(5) 0.147(3) 0.262(3) 0.107(7) Uani 1 1 d U
C48 C 0.173(4) 0.166(2) 0.241(3) 0.108(7) Uani 1 1 d U
H48 H 0.1846 0.1691 0.1902 0.130 Uiso 1 1 calc R
C49 C 0.282(4) 0.180(2) 0.290(3) 0.105(7) Uani 1 1 d U
H49 H 0.3637 0.1924 0.2726 0.126 Uiso 1 1 calc R
C50 C 0.272(4) 0.176(2) 0.367(3) 0.108(7) Uani 1 1 d U
H50 H 0.3433 0.1827 0.4032 0.129 Uiso 1 1 calc R
C51 C 0.145(4) 0.162(2) 0.384(3) 0.108(7) Uani 1 1 d U
H51 H 0.1341 0.1601 0.4350 0.129 Uiso 1 1 calc R
C52 C 0.037(4) 0.151(2) 0.340(3) 0.109(7) Uani 1 1 d U
H52 H -0.0433 0.1470 0.3590 0.130 Uiso 1 1 calc R
C53 C -0.067(3) 0.144(2) 0.207(2) 0.121(9) Uani 1 1 d U
H53A H -0.1336 0.0894 0.2172 0.181 Uiso 1 1 calc R
H53B H -0.0414 0.1350 0.1578 0.181 Uiso 1 1 calc R
H53C H -0.0997 0.2063 0.2103 0.181 Uiso 1 1 calc R
B1 B 0.654(2) 0.2666(19) 0.3724(13) 0.199(9) Uani 1 1 d DU
F1 F 0.596(3) 0.2939(19) 0.3104(12) 0.189(9) Uani 1 1 d DU
F2 F 0.727(3) 0.343(2) 0.4074(14) 0.210(10) Uani 1 1 d DU
F3 F 0.570(3) 0.230(2) 0.4187(14) 0.218(10) Uani 1 1 d DU
F4 F 0.723(3) 0.199(2) 0.3564(14) 0.229(10) Uani 1 1 d DU

loop_
_atom_site_aniso_label
_atom_site_aniso_U_11
_atom_site_aniso_U_22
_atom_site_aniso_U_33
_atom_site_aniso_U_23
_atom_site_aniso_U_13
_atom_site_aniso_U_12
Ru1 0.0271(17) 0.0246(14) 0.0394(16) -0.0068(12) -0.0124(11) -0.0072(11)
P1 0.018(5) 0.030(5) 0.042(3) -0.007(3) -0.005(3) -0.013(3)
P2 0.019(4) 0.024(3) 0.044(5) -0.004(3) -0.012(3) -0.010(3)
C1 0.031(6) 0.026(5) 0.041(7) -0.003(5) -0.003(5) 0.000(4)
C2 0.031(7) 0.026(4) 0.040(7) -0.005(5) -0.007(7) 0.002(5)
C3 0.031(6) 0.030(6) 0.045(7) -0.007(5) -0.007(6) 0.002(5)
C4 0.032(6) 0.029(7) 0.042(6) -0.006(6) -0.010(5) 0.002(5)
C5 0.034(7) 0.029(7) 0.039(3) -0.006(5) -0.008(6) 0.002(6)
C6 0.034(6) 0.027(6) 0.041(5) -0.005(5) -0.008(5) 0.004(5)
C7 0.031(6) 0.033(9) 0.039(9) -0.003(7) -0.003(7) -0.003(5)
C8 0.028(12) 0.033(14) 0.053(14) 0.013(10) -0.017(10) -0.012(10)
C9 0.030(9) 0.034(13) 0.050(15) 0.005(11) -0.036(12) -0.012(9)
C10 0.032(7) 0.055(15) 0.065(15) -0.007(13) -0.023(8) 0.003(9)
C11 0.037(7) 0.046(7) 0.046(7) -0.008(6) -0.004(7) 0.011(6)
C12 0.041(6) 0.042(7) 0.045(8) -0.016(6) -0.002(7) 0.014(6)
C13 0.048(8) 0.044(8) 0.054(9) -0.012(7) -0.002(8) 0.020(6)
C14 0.053(8) 0.044(7) 0.062(9) -0.007(7) -0.003(8) 0.026(6)
C15 0.048(8) 0.048(8) 0.057(9) 0.000(7) -0.010(8) 0.023(6)
C16 0.041(6) 0.048(7) 0.047(8) -0.001(6) -0.011(7) 0.017(5)
C17 0.037(7) 0.040(9) 0.038(9) -0.019(8) -0.004(7) 0.009(7)
C18 0.029(11) 0.036(14) 0.040(10) -0.023(10) -0.005(9) -0.012(11)
C19 0.024(13) 0.053(10) 0.043(14) -0.008(10) -0.021(11) 0.004(9)
C20 0.060(11) 0.052(11) 0.034(12) -0.017(11) -0.023(11) 0.012(12)
C21 0.074(10) 0.047(8) 0.072(11) -0.009(8) 0.005(8) 0.032(7)
C22 0.114(14) 0.039(14) 0.086(16) -0.009(12) -0.014(12) 0.016(13)
C23 0.109(15) 0.070(16) 0.101(17) -0.017(13) 0.038(12) 0.034(13)
C24 0.109(17) 0.048(12) 0.082(15) -0.006(11) -0.003(12) 0.042(14)
C25 0.036(7) 0.053(8) 0.046(9) 0.000(8) -0.009(9) 0.019(6)
C26 0.043(8) 0.055(15) 0.074(16) -0.015(13) -0.003(12) 0.020(9)
C27 0.028(13) 0.056(15) 0.044(10) 0.003(10) -0.008(10) 0.011(11)
C28 0.036(14) 0.059(11) 0.046(13) 0.007(11) -0.005(12) 0.013(9)
C29 0.027(8) 0.031(8) 0.057(7) -0.005(7) -0.023(7) -0.001(8)
C30 0.031(9) 0.032(7) 0.061(9) -0.003(8) -0.018(8) 0.001(8)
C31 0.037(10) 0.038(8) 0.064(10) 0.005(8) -0.017(8) 0.000(8)
C32 0.037(9) 0.044(9) 0.063(10) 0.004(9) -0.022(8) -0.002(8)
C33 0.029(9) 0.043(8) 0.056(10) 0.001(9) -0.025(7) -0.003(8)
C34 0.028(8) 0.036(8) 0.051(9) -0.005(8) -0.020(7) -0.003(8)
C35 0.042(8) 0.025(7) 0.058(7) 0.001(8) 0.007(7) -0.003(7)
C36 0.044(9) 0.025(8) 0.058(9) -0.003(8) 0.003(8) -0.002(7)
C37 0.044(9) 0.029(9) 0.060(10) -0.001(8) 0.009(9) -0.006(8)
C38 0.047(9) 0.034(9) 0.065(10) -0.005(9) 0.009(8) -0.010(9)
C39 0.045(9) 0.033(9) 0.064(10) -0.007(9) 0.012(7) -0.006(8)
C40 0.044(8) 0.033(9) 0.060(10) -0.002(9) 0.010(7) -0.006(7)
C41 0.021(6) 0.024(6) 0.043(10) -0.006(8) -0.011(4) -0.012(6)
C42 0.028(7) 0.021(8) 0.043(10) -0.007(8) -0.009(5) -0.019(7)
C43 0.028(8) 0.018(8) 0.046(10) -0.005(9) -0.008(6) -0.016(7)
C44 0.027(8) 0.018(8) 0.045(11) -0.008(9) -0.009(6) -0.017(7)
C45 0.022(7) 0.018(8) 0.045(10) -0.013(9) -0.013(7) -0.010(7)
C46 0.021(7) 0.016(8) 0.042(10) -0.010(8) -0.011(6) -0.009(7)
C47 0.117(18) 0.044(10) 0.16(2) 0.011(15) 0.025(17) 0.013(13)
C48 0.119(18) 0.046(11) 0.16(2) 0.009(15) 0.029(17) 0.013(14)
C49 0.116(18) 0.043(11) 0.16(2) 0.007(15) 0.031(17) 0.016(14)
C50 0.120(18) 0.046(11) 0.16(2) 0.009(15) 0.030(18) 0.015(14)
C51 0.119(19) 0.048(11) 0.16(2) 0.009(15) 0.031(17) 0.015(14)
C52 0.119(18) 0.046(11) 0.16(2) 0.009(15) 0.030(17) 0.013(14)
C53 0.125(19) 0.045(17) 0.18(2) 0.018(19) 0.006(19) -0.010(18)
B1 0.29(2) 0.22(2) 0.103(15) -0.018(15) -0.006(13) 0.118(14)
F1 0.28(2) 0.20(2) 0.103(14) -0.032(15) -0.016(14) 0.118(17)
F2 0.27(2) 0.26(2) 0.114(17) -0.021(17) -0.021(15) 0.100(16)
F3 0.32(3) 0.24(2) 0.110(15) -0.029(17) 0.009(15) 0.090(16)
F4 0.33(3) 0.25(2) 0.137(19) 0.008(17) 0.005(15) 0.162(17)

loop_
_atom_type_symbol
_atom_type_description
_atom_type_scat_dispersion_real
_atom_type_scat_dispersion_imag
_atom_type_scat_source
C C 0.0033 0.0016 'International Tables Vol C Tables 4.2.6.8 and 6.1.1.4'
H H 0.0000 0.0000 'International Tables Vol C Tables 4.2.6.8 and 6.1.1.4'
B B 0.0013 0.0007 'International Tables Vol C Tables 4.2.6.8 and 6.1.1.4'
F F 0.0171 0.0103 'International Tables Vol C Tables 4.2.6.8 and 6.1.1.4'
P P 0.1023 0.0942 'International Tables Vol C Tables 4.2.6.8 and 6.1.1.4'
Ru Ru -1.2594 0.8363 'International Tables Vol C Tables 4.2.6.8 and 6.1.1.4'

loop_
_geom_angle_atom_site_label_1
_geom_angle_atom_site_label_2
_geom_angle_atom_site_label_3
_geom_angle
C6 Ru1 P1 160.9(6)
C6 Ru1 C1 39.5(8)
P1 Ru1 C1 123.4(7)
C6 Ru1 C3 79.3(10)
P1 Ru1 C3 102.8(7)
C1 Ru1 C3 67.3(9)
C6 Ru1 C5 34.9(8)
P1 Ru1 C5 161.8(7)
C1 Ru1 C5 66.0(9)
C3 Ru1 C5 64.9(9)
C6 Ru1 C4 64.8(10)
P1 Ru1 C4 127.1(7)
C1 Ru1 C4 77.8(9)
C3 Ru1 C4 35.9(8)
C5 Ru1 C4 35.6(8)
C6 Ru1 C2 67.5(10)
P1 Ru1 C2 102.7(7)
C1 Ru1 C2 37.0(8)
C3 Ru1 C2 36.4(7)
C5 Ru1 C2 75.7(9)
C4 Ru1 C2 64.0(8)
C6 Ru1 P2 95.3(8)
P1 Ru1 P2 91.0(3)
C1 Ru1 P2 123.8(7)
C3 Ru1 P2 152.8(6)
C5 Ru1 P2 95.4(7)
C4 Ru1 P2 117.8(6)
C2 Ru1 P2 160.7(7)
C11 P1 Ru1 133.2(10)
C35 P2 C29 112.0(12)
C35 P2 C41 103.9(11)
C29 P2 C41 99.5(12)
C35 P2 Ru1 110.8(9)
C29 P2 Ru1 116.9(8)
C41 P2 Ru1 112.5(8)
C2 C1 C6 116(2)
C2 C1 C7 120(2)
C6 C1 C7 124(2)
C2 C1 Ru1 75.6(16)
C6 C1 Ru1 64.9(14)
C7 C1 Ru1 139.3(18)
C3 C2 C1 119(2)
C3 C2 Ru1 69.7(14)
C1 C2 Ru1 67.5(15)
C4 C3 C2 119(2)
C4 C3 Ru1 73.3(15)
C2 C3 Ru1 73.9(14)
C5 C4 C3 121(2)
C5 C4 C10 121(2)
C3 C4 C10 118(2)
C5 C4 Ru1 71.8(15)
C3 C4 Ru1 70.8(14)
C10 C4 Ru1 128.9(18)
C6 C5 C4 119(2)
C6 C5 Ru1 63.5(16)
C4 C5 Ru1 72.6(15)
C5 C6 C1 124(3)
C5 C6 Ru1 81.6(18)
C1 C6 Ru1 75.6(15)
C9 C7 C8 110(2)
C9 C7 C1 117(2)
C8 C7 C1 111(2)
C16 C11 C12 112(2)
C16 C11 P1 126.2(19)
C12 C11 P1 119.1(19)
C13 C12 C17 127(2)
C13 C12 C11 116(2)
C17 C12 C11 117(2)
C14 C13 C12 129(3)
C13 C14 C15 115(3)
C13 C14 C21 123(3)
C15 C14 C21 121(3)
C16 C15 C14 121(3)
C11 C16 C15 126(2)
C11 C16 C25 120(2)
C15 C16 C25 112(2)
C19 C17 C18 115(2)
C19 C17 C20 103(2)
C18 C17 C20 108(2)
C19 C17 C12 112(2)
C18 C17 C12 112(2)
C20 C17 C12 104(2)
C23 C21 C14 110(3)
C23 C21 C24 119(3)
C14 C21 C24 104(3)
C23 C21 C22 104(3)
C14 C21 C22 113(3)
C24 C21 C22 107(3)
C26 C25 C27 109(2)
C26 C25 C28 110(3)
C27 C25 C28 110(2)
C26 C25 C16 111(2)
C27 C25 C16 110(2)
C28 C25 C16 107.0(19)
C30 C29 C34 107.2(19)
C30 C29 P2 114.6(17)
C34 C29 P2 109.3(18)
C29 C30 C31 109(2)
C32 C31 C30 108(2)
C33 C32 C31 109(2)
C32 C33 C34 113(2)
C33 C34 C29 105(2)
C40 C35 C36 108(2)
C40 C35 P2 113.3(16)
C36 C35 P2 118(2)
C37 C36 C35 108(2)
C36 C37 C38 115(2)
C39 C38 C37 108(2)
C38 C39 C40 114(3)
C39 C40 C35 110(2)
C42 C41 C46 113(2)
C42 C41 P2 114.5(15)
C46 C41 P2 110.4(19)
C41 C42 C43 113(2)
C44 C43 C42 107(2)
C45 C44 C43 111(2)
C44 C45 C46 112.3(18)
C41 C46 C45 111(2)
C48 C47 C52 114(5)
C48 C47 C53 121(5)
C52 C47 C53 123(5)
C49 C48 C47 124(5)
C48 C49 C50 121(5)
C51 C50 C49 112(4)
C52 C51 C50 130(5)
C51 C52 C47 118(5)
F2 B1 F4 110(2)
F2 B1 F1 110.8(19)
F4 B1 F1 108.6(18)
F2 B1 F3 105.7(18)
F4 B1 F3 110(2)
F1 B1 F3 112(2)

loop_
_geom_bond_atom_site_label_1
_geom_bond_atom_site_label_2
_geom_bond_distance
Ru1 C6 2.07(3)
Ru1 P1 2.173(9)
Ru1 C1 2.21(3)
Ru1 C3 2.26(3)
Ru1 C5 2.28(3)
Ru1 C4 2.29(2)
Ru1 C2 2.32(3)
Ru1 P2 2.394(8)
P1 C11 1.79(3)
P2 C35 1.84(3)
P2 C29 1.88(3)
P2 C41 1.91(2)
C1 C2 1.44(3)
C1 C6 1.45(3)
C1 C7 1.56(3)
C2 C3 1.43(3)
C3 C4 1.40(3)
C4 C5 1.40(3)
C4 C10 1.56(3)
C5 C6 1.32(3)
C7 C9 1.45(3)
C7 C8 1.52(3)
C11 C16 1.39(3)
C11 C12 1.62(3)
C12 C13 1.36(3)
C12 C17 1.60(3)
C13 C14 1.35(3)
C14 C15 1.44(3)
C14 C21 1.51(4)
C15 C16 1.39(3)
C16 C25 1.67(3)
C17 C19 1.51(3)
C17 C18 1.52(4)
C17 C20 1.54(3)
C21 C23 1.43(4)
C21 C24 1.53(4)
C21 C22 1.54(3)
C25 C26 1.47(3)
C25 C27 1.53(3)
C25 C28 1.56(3)
C29 C30 1.50(3)
C29 C34 1.69(3)
C30 C31 1.61(3)
C31 C32 1.58(3)
C32 C33 1.49(3)
C33 C34 1.56(3)
C35 C40 1.59(3)
C35 C36 1.61(3)
C36 C37 1.47(3)
C37 C38 1.58(3)
C38 C39 1.50(3)
C39 C40 1.50(3)
C41 C42 1.46(3)
C41 C46 1.51(3)
C42 C43 1.59(3)
C43 C44 1.51(3)
C44 C45 1.50(3)
C45 C46 1.51(3)
C47 C48 1.43(5)
C47 C52 1.44(5)
C47 C53 1.49(5)
C48 C49 1.39(4)
C49 C50 1.43(5)
C50 C51 1.40(5)
C51 C52 1.34(4)
B1 F2 1.324(18)
B1 F4 1.331(18)
B1 F1 1.332(18)
B1 F3 1.333(18)
